data_1525623
loop_
_publ_author_name
'Bedoya, C.'
'Anne, M.'
'Muller, C.'
'Baudour, J.L.'
'Madigou, V.'
'Roubin, M.'

_publ_section_title
;
 Sr-doped Pb Zr1-x Tix O3 ceramic: structural study and fieldinduced
 reorientation of ferroelectric domains
;
_journal_name_full 'Materials Science and Engineering B'
_journal_page_first 43
_journal_page_last 52
_journal_volume 75
_journal_year 2000
_chemical_formula_sum 'O3 Pb0.91 Sr0.06 Ti0.5 Zr0.5'
_chemical_name_systematic '(Pb0.91 Sr0.06) ((Zr0.5 Ti0.5) O3)'
_space_group_IT_number 99
_symmetry_space_group_name_Hall 'P 4 -2'
_symmetry_space_group_name_H-M 'P 4 m m'
_cell_angle_alpha 90
_cell_angle_beta 90
_cell_angle_gamma 90
_cell_formula_units_Z 1
_cell_length_a 4.04
_cell_length_b 4.04
_cell_length_c 4.123
_cell_volume 67.294
_citation_journal_id_ASTM MSBTEK
_cod_data_source_file Bedoya_MSBTEK_2000_340.cif
_cod_data_source_block O3Pb0.91Sr0.06Ti0.5Zr0.5
_cod_original_cell_volume 67.29396
_cod_database_code 1525623

loop_
_symmetry_equiv_pos_as_xyz
x,y,z
-y,x,z
-x,-y,z
y,-x,z
-x,y,z
-y,-x,z
x,-y,z
y,x,z

loop_
_atom_site_label
_atom_site_type_symbol
_atom_site_fract_x
_atom_site_fract_y
_atom_site_fract_z
_atom_site_occupancy
_atom_site_U_iso_or_equiv
Sr1 Sr+2 0 0 0.286 0.06 0.0
Ti1 Ti+4 0.5 0.5 0.546 0.5 0.0
Pb1 Pb+2 0 0 0 0.91 0.0
Zr1 Zr+4 0.5 0.5 0.546 0.5 0.0
O1 O-2 0.5 0.5 0.082 1 0.0
O2 O-2 0.5 0 0.599 1 0.0
